data_4036926
loop_
_publ_author_name
'Liu, Hui'
'Li, Jie'
'Xiong, Miao'
'Jiang, Jijun'
'Wang, Jun'

_publ_section_title
;
 Cp*Co(III)-Catalyzed C-H Alkenylation/Annulation to Afford Spiro Indenyl
 Benzosultam.
;
_journal_issue 14
_journal_name_full 'The Journal of organic chemistry'
_journal_page_first 6093
_journal_page_last 6099
_journal_paper_doi 10.1021/acs.joc.6b00976
_journal_volume 81
_journal_year 2016
_chemical_formula_moiety 'C22 H17 N O2 S'
_chemical_formula_sum 'C22 H17 N O2 S'
_chemical_formula_weight 359.43
_space_group_crystal_system triclinic
_space_group_IT_number 2
_space_group_name_Hall '-P 1'
_space_group_name_H-M_alt 'P -1'
_atom_sites_solution_hydrogens geom
_atom_sites_solution_primary direct
_atom_sites_solution_secondary difmap
_audit_creation_date 2016-04-11
_audit_creation_method
;
Olex2 1.2
(compiled 2015.01.26 svn.r3150 for OlexSys, GUI svn.r4998)
;
_cell_angle_alpha 94.747(4)
_cell_angle_beta 112.490(3)
_cell_angle_gamma 110.443(3)
_cell_formula_units_Z 2
_cell_length_a 8.8896(7)
_cell_length_b 9.8927(7)
_cell_length_c 11.5646(12)
_cell_measurement_reflns_used 3837
_cell_measurement_temperature 150(2)
_cell_measurement_theta_max 27.47
_cell_measurement_theta_min 3.36
_cell_volume 852.55(13)
_computing_molecular_graphics 'Olex2 (Dolomanov et al., 2009)'
_computing_publication_material 'Olex2 (Dolomanov et al., 2009)'
_computing_structure_refinement 'XL (Sheldrick, 2008)'
_computing_structure_solution 'SHELXS-97 (Sheldrick, 1990)'
_diffrn_ambient_temperature 150.15
_diffrn_measured_fraction_theta_full 0.987
_diffrn_measured_fraction_theta_max 0.987
_diffrn_measurement_device_type 'multiwire proportional'
_diffrn_measurement_method 'phi and omega scans'
_diffrn_radiation_monochromator graphite
_diffrn_radiation_type MoK\a
_diffrn_radiation_wavelength 0.71073
_diffrn_reflns_av_R_equivalents 0.0492
_diffrn_reflns_av_unetI/netI 0.0663
_diffrn_reflns_limit_h_max 11
_diffrn_reflns_limit_h_min -11
_diffrn_reflns_limit_k_max 9
_diffrn_reflns_limit_k_min -12
_diffrn_reflns_limit_l_max 14
_diffrn_reflns_limit_l_min -14
_diffrn_reflns_number 7966
_diffrn_reflns_theta_full 27.47
_diffrn_reflns_theta_max 27.47
_diffrn_reflns_theta_min 3.36
_diffrn_source 'fine-focus sealed tube'
_exptl_absorpt_coefficient_mu 0.206
_exptl_absorpt_correction_T_max 0.9498
_exptl_absorpt_correction_T_min 0.9242
_exptl_absorpt_correction_type none
_exptl_crystal_density_diffrn 1.400
_exptl_crystal_density_method 'not measured'
_exptl_crystal_description block
_exptl_crystal_F_000 376
_exptl_crystal_size_max 0.388
_exptl_crystal_size_mid 0.325
_exptl_crystal_size_min 0.252
_refine_diff_density_max 0.585
_refine_diff_density_min -0.674
_refine_diff_density_rms 0.078
_refine_ls_extinction_method none
_refine_ls_goodness_of_fit_ref 1.046
_refine_ls_hydrogen_treatment constr
_refine_ls_matrix_type full
_refine_ls_number_parameters 236
_refine_ls_number_reflns 3837
_refine_ls_number_restraints 0
_refine_ls_restrained_S_all 1.046
_refine_ls_R_factor_all 0.0598
_refine_ls_R_factor_gt 0.0522
_refine_ls_shift/su_max 0.001
_refine_ls_shift/su_mean 0.000
_refine_ls_structure_factor_coef Fsqd
_refine_ls_weighting_details 'calc w=1/[\s^2^(Fo^2^)+(0.0796P)^2^+0.2979P] where P=(Fo^2^+2Fc^2^)/3'
_refine_ls_weighting_scheme calc
_refine_ls_wR_factor_gt 0.1367
_refine_ls_wR_factor_ref 0.1424
_reflns_number_gt 3319
_reflns_number_total 3837
_reflns_threshold_expression >2sigma(I)
_cod_data_source_file jo6b00976_si_002.cif
_cod_data_source_block 3ai
_cod_database_code 4036926
_olex2_refinement_description
;
1. Fixed Uiso
 At 1.2 times of:
  All C(H) groups, All N(H) groups
 At 1.5 times of:
  All C(H,H,H) groups
2.a Aromatic/amide H refined with riding coordinates:
 N1(H1), C4(H4), C5(H5), C6(H6), C7(H7), C9(H9), C10(H10), C11(H11), C12(H12),
 C18(H18), C19(H19), C20(H20), C21(H21), C22(H22)
2.b Idealised Me refined as rotating group:
 C15(H15A,H15B,H15C)
;
_olex2_submission_special_instructions 'No special instructions were received'

loop_
_space_group_symop_id
_space_group_symop_operation_xyz
1 'x, y, z'
2 '-x, -y, -z'

loop_
_atom_site_label
_atom_site_type_symbol
_atom_site_fract_x
_atom_site_fract_y
_atom_site_fract_z
_atom_site_U_iso_or_equiv
_atom_site_adp_type
_atom_site_occupancy
_atom_site_calc_flag
_atom_site_refinement_flags_posn
S1 S 1.07482(6) 1.00463(5) 0.82937(4) 0.02246(15) Uani 1 d .
N1 N 1.07203(19) 0.85931(16) 0.89053(14) 0.0222(3) Uani 1 d .
H1 H 1.1246 0.8665 0.9739 0.027 Uiso 1 calc R
O1 O 1.00302(18) 1.08636(15) 0.88674(13) 0.0296(3) Uani 1 d .
O2 O 1.24635(18) 1.08979(15) 0.83517(14) 0.0328(3) Uani 1 d .
C1 C 0.9721(2) 0.71524(19) 0.79098(17) 0.0211(4) Uani 1 d .
C2 C 0.8690(2) 0.7495(2) 0.66584(17) 0.0226(4) Uani 1 d .
C3 C 0.9208(2) 0.8995(2) 0.67162(17) 0.0225(4) Uani 1 d .
C4 C 0.8522(3) 0.9532(2) 0.56411(18) 0.0278(4) Uani 1 d .
H4 H 0.8921 1.0570 0.5697 0.033 Uiso 1 calc R
C5 C 0.7239(3) 0.8494(2) 0.44927(19) 0.0322(4) Uani 1 d .
H5 H 0.6740 0.8819 0.3743 0.039 Uiso 1 calc R
C6 C 0.6676(3) 0.6976(2) 0.44305(19) 0.0326(4) Uani 1 d .
H6 H 0.5773 0.6278 0.3641 0.039 Uiso 1 calc R
C7 C 0.7411(2) 0.6461(2) 0.55007(18) 0.0282(4) Uani 1 d .
H7 H 0.7045 0.5423 0.5440 0.034 Uiso 1 calc R
C8 C 0.8535(2) 0.5929(2) 0.82837(17) 0.0231(4) Uani 1 d .
C9 C 0.7222(2) 0.5911(2) 0.86511(18) 0.0275(4) Uani 1 d .
H9 H 0.6958 0.6757 0.8724 0.033 Uiso 1 calc R
C10 C 0.6290(2) 0.4596(2) 0.89120(19) 0.0310(4) Uani 1 d .
H10 H 0.5397 0.4557 0.9183 0.037 Uiso 1 calc R
C11 C 0.6652(3) 0.3356(2) 0.87805(19) 0.0310(4) Uani 1 d .
H11 H 0.5987 0.2475 0.8948 0.037 Uiso 1 calc R
C12 C 0.7979(2) 0.3374(2) 0.84059(19) 0.0288(4) Uani 1 d .
H12 H 0.8224 0.2520 0.8317 0.035 Uiso 1 calc R
C13 C 0.8928(2) 0.4684(2) 0.81681(17) 0.0236(4) Uani 1 d .
C14 C 1.0411(2) 0.5048(2) 0.77982(17) 0.0234(4) Uani 1 d .
C15 C 1.1191(3) 0.3977(2) 0.7608(2) 0.0295(4) Uani 1 d .
H15A H 1.1595 0.3632 0.8394 0.044 Uiso 1 calc GR
H15B H 1.2208 0.4476 0.7424 0.044 Uiso 1 calc GR
H15C H 1.0279 0.3123 0.6881 0.044 Uiso 1 calc GR
C16 C 1.0926(2) 0.6463(2) 0.76940(17) 0.0225(4) Uani 1 d .
C17 C 1.2367(2) 0.7291(2) 0.73377(18) 0.0232(4) Uani 1 d .
C18 C 1.2086(3) 0.7050(2) 0.6056(2) 0.0322(4) Uani 1 d .
H18 H 1.0965 0.6343 0.5403 0.039 Uiso 1 calc R
C19 C 1.3431(3) 0.7836(3) 0.5721(2) 0.0394(5) Uani 1 d .
H19 H 1.3232 0.7657 0.4844 0.047 Uiso 1 calc R
C20 C 1.5059(3) 0.8879(3) 0.6670(2) 0.0376(5) Uani 1 d .
H20 H 1.5973 0.9426 0.6442 0.045 Uiso 1 calc R
C21 C 1.5357(3) 0.9125(3) 0.7946(2) 0.0376(5) Uani 1 d .
H21 H 1.6479 0.9835 0.8597 0.045 Uiso 1 calc R
C22 C 1.4014(2) 0.8335(2) 0.8282(2) 0.0312(4) Uani 1 d .
H22 H 1.4224 0.8510 0.9161 0.037 Uiso 1 calc R

loop_
_atom_site_aniso_label
_atom_site_aniso_U_11
_atom_site_aniso_U_22
_atom_site_aniso_U_33
_atom_site_aniso_U_23
_atom_site_aniso_U_13
_atom_site_aniso_U_12
S1 0.0276(3) 0.0189(2) 0.0215(2) 0.00622(17) 0.01333(18) 0.00725(17)
N1 0.0283(7) 0.0188(7) 0.0179(7) 0.0046(6) 0.0097(6) 0.0083(6)
O1 0.0452(8) 0.0247(7) 0.0276(7) 0.0097(5) 0.0220(6) 0.0169(6)
O2 0.0286(7) 0.0304(7) 0.0336(8) 0.0108(6) 0.0154(6) 0.0033(5)
C1 0.0234(8) 0.0192(8) 0.0202(8) 0.0052(7) 0.0110(7) 0.0067(6)
C2 0.0251(8) 0.0254(9) 0.0215(8) 0.0073(7) 0.0136(7) 0.0109(7)
C3 0.0248(8) 0.0249(9) 0.0210(8) 0.0072(7) 0.0131(7) 0.0102(7)
C4 0.0345(10) 0.0318(10) 0.0254(9) 0.0135(8) 0.0177(8) 0.0164(8)
C5 0.0360(10) 0.0441(12) 0.0229(9) 0.0146(8) 0.0150(8) 0.0198(9)
C6 0.0320(10) 0.0401(11) 0.0212(9) 0.0041(8) 0.0093(8) 0.0133(8)
C7 0.0300(9) 0.0278(9) 0.0239(9) 0.0042(7) 0.0112(8) 0.0100(7)
C8 0.0252(8) 0.0223(9) 0.0188(8) 0.0059(7) 0.0102(7) 0.0059(6)
C9 0.0276(9) 0.0292(10) 0.0235(9) 0.0052(7) 0.0124(7) 0.0084(7)
C10 0.0262(9) 0.0384(11) 0.0238(9) 0.0076(8) 0.0137(7) 0.0054(8)
C11 0.0311(10) 0.0306(10) 0.0243(9) 0.0118(8) 0.0127(8) 0.0034(8)
C12 0.0313(10) 0.0241(9) 0.0265(9) 0.0095(7) 0.0121(8) 0.0066(7)
C13 0.0266(9) 0.0232(9) 0.0187(8) 0.0062(7) 0.0102(7) 0.0073(7)
C14 0.0252(9) 0.0231(9) 0.0207(8) 0.0066(7) 0.0104(7) 0.0081(7)
C15 0.0363(10) 0.0256(9) 0.0321(10) 0.0098(8) 0.0176(8) 0.0154(8)
C16 0.0251(8) 0.0223(8) 0.0202(8) 0.0059(7) 0.0109(7) 0.0089(7)
C17 0.0269(9) 0.0207(8) 0.0270(9) 0.0096(7) 0.0150(7) 0.0111(7)
C18 0.0350(10) 0.0324(10) 0.0289(10) 0.0074(8) 0.0180(8) 0.0092(8)
C19 0.0485(12) 0.0448(13) 0.0391(12) 0.0185(10) 0.0314(10) 0.0195(10)
C20 0.0349(11) 0.0411(12) 0.0531(13) 0.0241(10) 0.0309(10) 0.0178(9)
C21 0.0257(10) 0.0376(11) 0.0453(12) 0.0137(10) 0.0161(9) 0.0073(8)
C22 0.0293(10) 0.0334(10) 0.0293(10) 0.0098(8) 0.0145(8) 0.0091(8)

loop_
_atom_type_symbol
_atom_type_description
_atom_type_scat_dispersion_real
_atom_type_scat_dispersion_imag
_atom_type_scat_source
C C 0.0033 0.0016 'International Tables Vol C Tables 4.2.6.8 and 6.1.1.4'
H H 0.0000 0.0000 'International Tables Vol C Tables 4.2.6.8 and 6.1.1.4'
N N 0.0061 0.0033 'International Tables Vol C Tables 4.2.6.8 and 6.1.1.4'
O O 0.0106 0.0060 'International Tables Vol C Tables 4.2.6.8 and 6.1.1.4'
S S 0.1246 0.1234 'International Tables Vol C Tables 4.2.6.8 and 6.1.1.4'

loop_
_geom_angle_atom_site_label_1
_geom_angle_atom_site_label_2
_geom_angle_atom_site_label_3
_geom_angle
N1 S1 C3 95.18(8)
O1 S1 N1 109.05(8)
O1 S1 C3 111.80(8)
O2 S1 N1 111.88(8)
O2 S1 O1 116.06(8)
O2 S1 C3 110.95(8)
S1 N1 H1 123.3
C1 N1 S1 113.41(12)
C1 N1 H1 123.3
N1 C1 C2 105.65(14)
N1 C1 C8 112.99(14)
N1 C1 C16 113.83(14)
C2 C1 C16 109.06(14)
C8 C1 C2 113.38(14)
C8 C1 C16 102.09(14)
C3 C2 C1 114.06(15)
C3 C2 C7 119.47(17)
C7 C2 C1 126.34(17)
C2 C3 S1 110.18(13)
C2 C3 C4 122.61(17)
C4 C3 S1 127.19(15)
C3 C4 H4 121.2
C5 C4 C3 117.55(19)
C5 C4 H4 121.2
C4 C5 H5 119.8
C4 C5 C6 120.31(18)
C6 C5 H5 119.8
C5 C6 H6 119.3
C7 C6 C5 121.35(18)
C7 C6 H6 119.3
C2 C7 C6 118.66(19)
C2 C7 H7 120.7
C6 C7 H7 120.7
C9 C8 C1 129.80(17)
C9 C8 C13 121.65(17)
C13 C8 C1 108.52(15)
C8 C9 H9 121.2
C8 C9 C10 117.52(19)
C10 C9 H9 121.2
C9 C10 H10 119.4
C11 C10 C9 121.14(18)
C11 C10 H10 119.4
C10 C11 H11 119.4
C10 C11 C12 121.28(18)
C12 C11 H11 119.4
C11 C12 H12 121.1
C13 C12 C11 117.84(19)
C13 C12 H12 121.1
C8 C13 C14 109.27(16)
C12 C13 C8 120.56(17)
C12 C13 C14 130.16(18)
C13 C14 C15 123.54(16)
C16 C14 C13 108.99(16)
C16 C14 C15 127.46(16)
C14 C15 H15A 109.5
C14 C15 H15B 109.5
C14 C15 H15C 109.5
H15A C15 H15B 109.5
H15A C15 H15C 109.5
H15B C15 H15C 109.5
C14 C16 C1 110.84(15)
C14 C16 C17 127.35(16)
C17 C16 C1 121.69(15)
C18 C17 C16 120.62(16)
C18 C17 C22 118.93(17)
C22 C17 C16 120.45(17)
C17 C18 H18 119.7
C17 C18 C19 120.61(19)
C19 C18 H18 119.7
C18 C19 H19 120.1
C20 C19 C18 119.8(2)
C20 C19 H19 120.1
C19 C20 H20 119.9
C21 C20 C19 120.17(19)
C21 C20 H20 119.9
C20 C21 H21 120.0
C20 C21 C22 120.0(2)
C22 C21 H21 120.0
C17 C22 C21 120.47(19)
C17 C22 H22 119.8
C21 C22 H22 119.8

loop_
_geom_bond_atom_site_label_1
_geom_bond_atom_site_label_2
_geom_bond_distance
S1 N1 1.6506(15)
S1 O1 1.4481(13)
S1 O2 1.4333(13)
S1 C3 1.7506(18)
N1 H1 0.8800
N1 C1 1.486(2)
C1 C2 1.527(2)
C1 C8 1.519(2)
C1 C16 1.536(2)
C2 C3 1.379(3)
C2 C7 1.388(3)
C3 C4 1.398(3)
C4 H4 0.9500
C4 C5 1.384(3)
C5 H5 0.9500
C5 C6 1.393(3)
C6 H6 0.9500
C6 C7 1.391(3)
C7 H7 0.9500
C8 C9 1.382(2)
C8 C13 1.403(3)
C9 H9 0.9500
C9 C10 1.405(3)
C10 H10 0.9500
C10 C11 1.383(3)
C11 H11 0.9500
C11 C12 1.399(3)
C12 H12 0.9500
C12 C13 1.393(3)
C13 C14 1.475(2)
C14 C15 1.497(3)
C14 C16 1.344(3)
C15 H15A 0.9800
C15 H15B 0.9800
C15 H15C 0.9800
C16 C17 1.486(2)
C17 C18 1.390(3)
C17 C22 1.392(3)
C18 H18 0.9500
C18 C19 1.393(3)
C19 H19 0.9500
C19 C20 1.385(3)
C20 H20 0.9500
C20 C21 1.379(3)
C21 H21 0.9500
C21 C22 1.393(3)
C22 H22 0.9500
